data_4075327
loop_
_publ_author_name
'Andrikopoulos, Prokopis C.'
'Armstrong, David R.'
'Hevia, Eva'
'Kennedy, Alan R.'
'Mulvey, Robert E.'

_publ_section_title
;
 Synergic Para-Directed Monometalation of Bis(toluene)chromium by
 Alkali-Metal-Mediated Magnesiation
;
_journal_issue 10
_journal_name_full Organometallics
_journal_page_first 2415
_journal_paper_doi 10.1021/om060216v
_journal_volume 25
_journal_year 2006
_chemical_formula_sum 'C38 H67 Cr Mg N4 Na'
_chemical_formula_weight 679.26
_chemical_name_systematic
;
 ?
;
_space_group_IT_number 1
_symmetry_cell_setting triclinic
_symmetry_space_group_name_Hall 'P 1'
_symmetry_space_group_name_H-M 'P 1'
_atom_sites_solution_hydrogens geom
_atom_sites_solution_primary direct
_atom_sites_solution_secondary difmap
_audit_creation_method SHELXL-97
_cell_angle_alpha 74.006(3)
_cell_angle_beta 73.075(3)
_cell_angle_gamma 85.554(3)
_cell_formula_units_Z 1
_cell_length_a 8.4126(5)
_cell_length_b 11.0513(7)
_cell_length_c 11.2962(8)
_cell_measurement_reflns_used 3217
_cell_measurement_temperature 123(2)
_cell_measurement_theta_max 25.00
_cell_measurement_theta_min 0.41
_cell_volume 965.83(11)
_computing_data_collection 'Denzo and Collect'
_computing_structure_refinement 'SHELXL-97 (Sheldrick, 1997)'
_computing_structure_solution Shelxs
_diffrn_ambient_temperature 123(2)
_diffrn_measured_fraction_theta_full 0.992
_diffrn_measured_fraction_theta_max 0.992
_diffrn_measurement_device_type 'Nonius Kappa CCD'
_diffrn_measurement_method 'phi and omega scans'
_diffrn_radiation_monochromator graphite
_diffrn_radiation_source 'fine-focus sealed tube'
_diffrn_radiation_type MoK\a
_diffrn_radiation_wavelength 0.71073
_diffrn_reflns_av_R_equivalents 0.072
_diffrn_reflns_av_sigmaI/netI 0.0839
_diffrn_reflns_limit_h_max 9
_diffrn_reflns_limit_h_min -9
_diffrn_reflns_limit_k_max 13
_diffrn_reflns_limit_k_min -13
_diffrn_reflns_limit_l_max 13
_diffrn_reflns_limit_l_min -13
_diffrn_reflns_number 12496
_diffrn_reflns_theta_full 24.89
_diffrn_reflns_theta_max 24.89
_diffrn_reflns_theta_min 1.95
_exptl_absorpt_coefficient_mu 0.354
_exptl_absorpt_correction_type none
_exptl_crystal_colour orange
_exptl_crystal_density_diffrn 1.168
_exptl_crystal_density_method 'not measured'
_exptl_crystal_description 'triangular plate'
_exptl_crystal_F_000 370
_exptl_crystal_size_max 0.38
_exptl_crystal_size_mid 0.25
_exptl_crystal_size_min 0.04
_refine_diff_density_max 0.638
_refine_diff_density_min -0.306
_refine_diff_density_rms 0.075
_refine_ls_abs_structure_details 'Flack H D (1983), Acta Cryst. A39, 876-881'
_refine_ls_abs_structure_Flack -0.05(3)
_refine_ls_extinction_method none
_refine_ls_goodness_of_fit_ref 1.088
_refine_ls_hydrogen_treatment constr
_refine_ls_matrix_type full
_refine_ls_number_parameters 420
_refine_ls_number_reflns 6233
_refine_ls_number_restraints 3
_refine_ls_restrained_S_all 1.088
_refine_ls_R_factor_all 0.0974
_refine_ls_R_factor_gt 0.0640
_refine_ls_shift/su_max 0.000
_refine_ls_shift/su_mean 0.000
_refine_ls_structure_factor_coef Fsqd
_refine_ls_weighting_details 'calc w=1/[\s^2^(Fo^2^)+(0.0627P)^2^+0.7711P] where P=(Fo^2^+2Fc^2^)/3'
_refine_ls_weighting_scheme calc
_refine_ls_wR_factor_gt 0.1314
_refine_ls_wR_factor_ref 0.1487
_reflns_number_gt 4785
_reflns_number_total 6233
_reflns_threshold_expression I>2\s(I)
_cod_data_source_file om060216vsi20060307_051432.cif
_cod_data_source_block grem167
_cod_original_sg_symbol_H-M P1
_cod_database_code 4075327

loop_
_symmetry_equiv_pos_as_xyz
'x, y, z'

loop_
_atom_site_label
_atom_site_type_symbol
_atom_site_fract_x
_atom_site_fract_y
_atom_site_fract_z
_atom_site_U_iso_or_equiv
_atom_site_adp_type
_atom_site_occupancy
_atom_site_symmetry_multiplicity
_atom_site_calc_flag
_atom_site_refinement_flags
Cr1 Cr 0.76429(9) 0.02184(8) -0.00279(8) 0.0300(3) Uani 1 1 d .
Mg1 Mg 1.0734(2) -0.27224(16) -0.05549(16) 0.0249(4) Uani 1 1 d .
Na1 Na 1.1892(2) -0.06127(19) -0.33032(19) 0.0282(5) Uani 1 1 d .
N1 N 1.0087(5) -0.3917(4) 0.1201(4) 0.0250(11) Uani 1 1 d .
N2 N 1.2334(5) -0.2887(4) -0.2301(4) 0.0251(11) Uani 1 1 d .
N3 N 1.1407(6) 0.0456(4) -0.5489(4) 0.0329(12) Uani 1 1 d .
N4 N 1.3687(5) 0.1304(4) -0.4175(5) 0.0346(12) Uani 1 1 d .
C1 C 0.8524(7) 0.1765(5) -0.1709(6) 0.0292(15) Uani 1 1 d .
C2 C 0.7974(8) 0.0806(6) -0.2059(6) 0.0389(18) Uani 1 1 d .
H2 H 0.7183 0.0969 -0.2536 0.047 Uiso 1 1 calc R
C3 C 0.8622(7) -0.0456(6) -0.1686(5) 0.0311(15) Uani 1 1 d .
H3 H 0.8223 -0.1102 -0.1933 0.037 Uiso 1 1 calc R
C4 C 0.9811(7) -0.0794(5) -0.0979(5) 0.0280(14) Uani 1 1 d .
C5 C 1.0287(7) 0.0235(6) -0.0639(6) 0.0360(15) Uani 1 1 d .
H5 H 1.1072 0.0080 -0.0157 0.043 Uiso 1 1 calc R
C6 C 0.9675(7) 0.1494(6) -0.0967(6) 0.0355(15) Uani 1 1 d .
H6 H 1.0034 0.2137 -0.0692 0.043 Uiso 1 1 calc R
C7 C 0.7918(8) 0.3108(6) -0.2138(7) 0.0543(19) Uani 1 1 d .
H7A H 0.8669 0.3541 -0.2966 0.081 Uiso 1 1 calc R
H7B H 0.7899 0.3558 -0.1498 0.081 Uiso 1 1 calc R
H7C H 0.6795 0.3088 -0.2224 0.081 Uiso 1 1 calc R
C8 C 0.5353(7) 0.1029(6) 0.0834(6) 0.0336(15) Uani 1 1 d .
C9 C 0.6496(8) 0.0984(6) 0.1558(6) 0.0414(18) Uani 1 1 d .
H9 H 0.6731 0.1722 0.1754 0.050 Uiso 1 1 calc R
C10 C 0.7283(8) -0.0170(6) 0.1985(6) 0.0371(16) Uani 1 1 d .
H10 H 0.8052 -0.0210 0.2466 0.044 Uiso 1 1 calc R
C11 C 0.6916(7) -0.1253(6) 0.1691(5) 0.0303(15) Uani 1 1 d .
H11 H 0.7448 -0.2026 0.1968 0.036 Uiso 1 1 calc R
C12 C 0.5781(8) -0.1202(6) 0.0999(6) 0.0382(16) Uani 1 1 d .
H12 H 0.5529 -0.1941 0.0814 0.046 Uiso 1 1 calc R
C13 C 0.5002(7) -0.0055(6) 0.0571(6) 0.0349(15) Uani 1 1 d .
H13 H 0.4228 -0.0027 0.0096 0.042 Uiso 1 1 calc R
C14 C 0.4474(8) 0.2268(7) 0.0382(7) 0.056(2) Uani 1 1 d .
H14A H 0.4308 0.2317 -0.0453 0.085 Uiso 1 1 calc R
H14B H 0.5160 0.2980 0.0303 0.085 Uiso 1 1 calc R
H14C H 0.3395 0.2298 0.1008 0.085 Uiso 1 1 calc R
C15 C 1.0843(7) -0.3864(6) 0.2219(5) 0.0343(14) Uani 1 1 d .
C16 C 0.9583(8) -0.4137(6) 0.3552(5) 0.0405(16) Uani 1 1 d .
H16A H 1.0179 -0.4211 0.4206 0.049 Uiso 1 1 calc R
H16B H 0.8803 -0.3421 0.3591 0.049 Uiso 1 1 calc R
C17 C 0.8609(8) -0.5327(6) 0.3866(6) 0.0478(18) Uani 1 1 d .
H17A H 0.7772 -0.5443 0.4712 0.057 Uiso 1 1 calc R
H17B H 0.9365 -0.6060 0.3909 0.057 Uiso 1 1 calc R
C18 C 0.7750(7) -0.5240(6) 0.2838(6) 0.0428(16) Uani 1 1 d .
H18A H 0.6911 -0.4560 0.2865 0.051 Uiso 1 1 calc R
H18B H 0.7161 -0.6041 0.3020 0.051 Uiso 1 1 calc R
C19 C 0.8979(7) -0.4971(5) 0.1486(5) 0.0315(13) Uani 1 1 d .
C20 C 1.2379(8) -0.4724(6) 0.2276(6) 0.0454(17) Uani 1 1 d .
H20A H 1.2026 -0.5607 0.2576 0.068 Uiso 1 1 calc R
H20B H 1.2914 -0.4538 0.2870 0.068 Uiso 1 1 calc R
H20C H 1.3167 -0.4569 0.1418 0.068 Uiso 1 1 calc R
C21 C 1.1465(8) -0.2510(6) 0.1891(6) 0.0453(16) Uani 1 1 d .
H21A H 1.2321 -0.2321 0.1064 0.068 Uiso 1 1 calc R
H21B H 1.1936 -0.2420 0.2560 0.068 Uiso 1 1 calc R
H21C H 1.0536 -0.1925 0.1841 0.068 Uiso 1 1 calc R
C22 C 0.9896(8) -0.6237(5) 0.1325(6) 0.0457(17) Uani 1 1 d .
H22A H 1.0717 -0.6085 0.0481 0.068 Uiso 1 1 calc R
H22B H 0.9084 -0.6862 0.1397 0.068 Uiso 1 1 calc R
H22C H 1.0460 -0.6552 0.1997 0.068 Uiso 1 1 calc R
C23 C 0.7960(7) -0.4633(6) 0.0517(6) 0.0382(15) Uani 1 1 d .
H23A H 0.7338 -0.3857 0.0593 0.057 Uiso 1 1 calc R
H23B H 0.7182 -0.5318 0.0693 0.057 Uiso 1 1 calc R
H23C H 0.8707 -0.4506 -0.0354 0.057 Uiso 1 1 calc R
C24 C 1.1861(7) -0.3539(5) -0.3118(5) 0.0320(13) Uani 1 1 d .
C25 C 1.3025(7) -0.3220(6) -0.4503(6) 0.0393(15) Uani 1 1 d .
H25A H 1.2713 -0.3743 -0.4985 0.047 Uiso 1 1 calc R
H25B H 1.2873 -0.2326 -0.4933 0.047 Uiso 1 1 calc R
C26 C 1.4833(7) -0.3443(6) -0.4541(6) 0.0466(18) Uani 1 1 d .
H26A H 1.5544 -0.3176 -0.5438 0.056 Uiso 1 1 calc R
H26B H 1.5026 -0.4350 -0.4192 0.056 Uiso 1 1 calc R
C27 C 1.5266(7) -0.2682(6) -0.3735(6) 0.0413(16) Uani 1 1 d .
H27A H 1.5183 -0.1774 -0.4149 0.050 Uiso 1 1 calc R
H27B H 1.6431 -0.2858 -0.3714 0.050 Uiso 1 1 calc R
C28 C 1.4127(7) -0.2981(6) -0.2349(6) 0.0358(15) Uani 1 1 d .
C29 C 1.0102(7) -0.3069(6) -0.3216(6) 0.0409(15) Uani 1 1 d .
H29A H 0.9318 -0.3252 -0.2355 0.061 Uiso 1 1 calc R
H29B H 0.9740 -0.3498 -0.3745 0.061 Uiso 1 1 calc R
H29C H 1.0139 -0.2159 -0.3609 0.061 Uiso 1 1 calc R
C30 C 1.1717(8) -0.4986(6) -0.2615(7) 0.0495(17) Uani 1 1 d .
H30A H 1.2831 -0.5353 -0.2705 0.074 Uiso 1 1 calc R
H30B H 1.1154 -0.5309 -0.3113 0.074 Uiso 1 1 calc R
H30C H 1.1076 -0.5215 -0.1709 0.074 Uiso 1 1 calc R
C31 C 1.4464(7) -0.2006(7) -0.1722(6) 0.0478(17) Uani 1 1 d .
H31A H 1.4122 -0.1173 -0.2152 0.072 Uiso 1 1 calc R
H31B H 1.5653 -0.1994 -0.1797 0.072 Uiso 1 1 calc R
H31C H 1.3832 -0.2226 -0.0813 0.072 Uiso 1 1 calc R
C32 C 1.4628(9) -0.4283(7) -0.1584(7) 0.058(2) Uani 1 1 d .
H32A H 1.3754 -0.4580 -0.0778 0.088 Uiso 1 1 calc R
H32B H 1.5674 -0.4198 -0.1396 0.088 Uiso 1 1 calc R
H32C H 1.4770 -0.4890 -0.2096 0.088 Uiso 1 1 calc R
C33 C 1.1677(8) -0.0231(6) -0.6459(6) 0.0431(16) Uani 1 1 d .
H33A H 1.0974 -0.0986 -0.6113 0.065 Uiso 1 1 calc R
H33B H 1.2847 -0.0478 -0.6701 0.065 Uiso 1 1 calc R
H33C H 1.1393 0.0307 -0.7217 0.065 Uiso 1 1 calc R
C34 C 0.9668(8) 0.0872(7) -0.5178(6) 0.059(2) Uani 1 1 d .
H34A H 0.9441 0.1430 -0.5951 0.088 Uiso 1 1 calc R
H34B H 0.9471 0.1327 -0.4516 0.088 Uiso 1 1 calc R
H34C H 0.8931 0.0137 -0.4859 0.088 Uiso 1 1 calc R
C35 C 1.2581(9) 0.1549(6) -0.6013(6) 0.0478(17) Uani 1 1 d .
H35A H 1.3670 0.1263 -0.6475 0.057 Uiso 1 1 calc R
H35B H 1.2163 0.2198 -0.6651 0.057 Uiso 1 1 calc R
C36 C 1.2846(8) 0.2143(6) -0.5072(6) 0.0489(17) Uani 1 1 d .
H36A H 1.1758 0.2397 -0.4575 0.059 Uiso 1 1 calc R
H36B H 1.3524 0.2914 -0.5534 0.059 Uiso 1 1 calc R
C37 C 1.5391(7) 0.1063(6) -0.4814(6) 0.0398(15) Uani 1 1 d .
H37A H 1.5412 0.0578 -0.5426 0.060 Uiso 1 1 calc R
H37B H 1.5941 0.0583 -0.4177 0.060 Uiso 1 1 calc R
H37C H 1.5974 0.1864 -0.5274 0.060 Uiso 1 1 calc R
C38 C 1.3682(8) 0.1948(6) -0.3191(6) 0.0448(16) Uani 1 1 d .
H38A H 1.4193 0.1402 -0.2558 0.067 Uiso 1 1 calc R
H38B H 1.2535 0.2134 -0.2762 0.067 Uiso 1 1 calc R
H38C H 1.4315 0.2734 -0.3599 0.067 Uiso 1 1 calc R

loop_
_atom_site_aniso_label
_atom_site_aniso_U_11
_atom_site_aniso_U_22
_atom_site_aniso_U_33
_atom_site_aniso_U_23
_atom_site_aniso_U_13
_atom_site_aniso_U_12
Cr1 0.0261(5) 0.0274(5) 0.0290(5) -0.0053(4) 0.0006(4) 0.0042(4)
Mg1 0.0246(10) 0.0241(10) 0.0249(10) -0.0053(8) -0.0069(8) 0.0023(8)
Na1 0.0247(11) 0.0275(11) 0.0296(12) -0.0052(9) -0.0066(9) 0.0035(9)
N1 0.028(3) 0.027(3) 0.020(2) -0.004(2) -0.007(2) 0.000(2)
N2 0.028(3) 0.025(2) 0.021(2) -0.002(2) -0.010(2) 0.003(2)
N3 0.030(3) 0.037(3) 0.028(3) -0.003(2) -0.011(2) 0.012(2)
N4 0.024(3) 0.035(3) 0.041(3) -0.002(2) -0.011(2) -0.002(2)
C1 0.028(3) 0.025(3) 0.027(3) -0.006(3) 0.003(3) -0.002(3)
C2 0.028(4) 0.053(4) 0.024(4) 0.001(3) -0.002(3) 0.010(3)
C3 0.036(4) 0.035(4) 0.019(3) -0.011(3) -0.001(3) 0.007(3)
C4 0.025(3) 0.031(3) 0.024(3) -0.006(3) -0.001(3) -0.003(3)
C5 0.025(3) 0.039(4) 0.038(4) -0.010(3) 0.001(3) -0.006(3)
C6 0.031(4) 0.036(4) 0.038(4) -0.015(3) -0.001(3) -0.001(3)
C7 0.049(4) 0.038(4) 0.060(5) 0.005(3) -0.012(4) 0.014(3)
C8 0.025(3) 0.035(4) 0.030(3) -0.009(3) 0.007(3) 0.000(3)
C9 0.034(4) 0.046(4) 0.040(4) -0.025(3) 0.010(3) -0.002(3)
C10 0.034(4) 0.049(4) 0.029(4) -0.013(3) -0.008(3) -0.001(3)
C11 0.024(3) 0.040(4) 0.018(3) 0.002(3) -0.002(3) 0.002(3)
C12 0.030(4) 0.043(4) 0.033(4) -0.009(3) 0.005(3) -0.012(3)
C13 0.023(3) 0.042(4) 0.035(4) -0.008(3) -0.005(3) 0.002(3)
C14 0.044(4) 0.050(4) 0.054(5) -0.003(4) 0.004(3) 0.023(3)
C15 0.038(3) 0.039(3) 0.031(3) -0.010(3) -0.018(3) 0.006(3)
C16 0.045(4) 0.052(4) 0.027(3) -0.010(3) -0.016(3) 0.009(3)
C17 0.050(4) 0.056(4) 0.024(3) 0.006(3) -0.006(3) 0.002(3)
C18 0.038(4) 0.034(4) 0.043(4) 0.001(3) 0.001(3) -0.012(3)
C19 0.035(3) 0.034(3) 0.029(3) -0.009(3) -0.014(3) 0.003(3)
C20 0.049(4) 0.057(4) 0.038(4) -0.019(3) -0.024(3) 0.018(3)
C21 0.044(4) 0.063(5) 0.039(4) -0.024(3) -0.018(3) -0.005(3)
C22 0.065(4) 0.027(3) 0.043(4) -0.006(3) -0.015(3) 0.002(3)
C23 0.034(3) 0.035(3) 0.041(4) -0.003(3) -0.007(3) -0.012(3)
C24 0.028(3) 0.032(3) 0.033(3) -0.008(3) -0.002(3) -0.003(3)
C25 0.037(4) 0.048(4) 0.036(4) -0.021(3) -0.006(3) 0.000(3)
C26 0.038(4) 0.049(4) 0.038(4) -0.009(3) 0.008(3) 0.009(3)
C27 0.030(3) 0.044(4) 0.040(4) -0.007(3) 0.000(3) 0.006(3)
C28 0.021(3) 0.042(4) 0.044(4) -0.007(3) -0.014(3) 0.007(3)
C29 0.033(3) 0.055(4) 0.038(4) -0.021(3) -0.007(3) -0.003(3)
C30 0.050(4) 0.036(4) 0.061(5) -0.023(3) -0.003(4) -0.002(3)
C31 0.027(3) 0.075(5) 0.049(4) -0.020(4) -0.020(3) 0.003(3)
C32 0.052(5) 0.064(5) 0.049(4) -0.002(4) -0.016(4) 0.023(4)
C33 0.042(4) 0.055(4) 0.029(3) -0.010(3) -0.009(3) 0.009(3)
C34 0.042(4) 0.080(5) 0.036(4) 0.002(4) -0.008(3) 0.028(4)
C35 0.060(4) 0.037(4) 0.036(4) 0.004(3) -0.012(3) 0.005(3)
C36 0.051(4) 0.038(4) 0.052(4) 0.002(3) -0.019(3) 0.001(3)
C37 0.035(3) 0.044(4) 0.040(4) -0.012(3) -0.009(3) -0.001(3)
C38 0.041(4) 0.041(4) 0.050(4) -0.020(3) -0.002(3) 0.000(3)

loop_
_atom_type_symbol
_atom_type_description
_atom_type_scat_dispersion_real
_atom_type_scat_dispersion_imag
_atom_type_scat_source
Cr Cr 0.3209 0.6236 'International Tables Vol C Tables 4.2.6.8 and 6.1.1.4'
Mg Mg 0.0486 0.0363 'International Tables Vol C Tables 4.2.6.8 and 6.1.1.4'
Na Na 0.0362 0.0249 'International Tables Vol C Tables 4.2.6.8 and 6.1.1.4'
N N 0.0061 0.0033 'International Tables Vol C Tables 4.2.6.8 and 6.1.1.4'
C C 0.0033 0.0016 'International Tables Vol C Tables 4.2.6.8 and 6.1.1.4'
H H 0.0000 0.0000 'International Tables Vol C Tables 4.2.6.8 and 6.1.1.4'

loop_
_geom_angle_atom_site_label_1
_geom_angle_atom_site_label_2
_geom_angle_atom_site_label_3
_geom_angle
C11 Cr1 C3 112.9(2)
C11 Cr1 C10 38.6(2)
C3 Cr1 C10 145.6(2)
C11 Cr1 C6 136.8(2)
C3 Cr1 C6 81.9(2)
C10 Cr1 C6 107.9(3)
C11 Cr1 C5 106.9(2)
C3 Cr1 C5 67.4(2)
C10 Cr1 C5 98.9(3)
C6 Cr1 C5 39.3(2)
C11 Cr1 C9 69.9(3)
C3 Cr1 C9 174.8(3)
C10 Cr1 C9 38.9(2)
C6 Cr1 C9 99.0(2)
C5 Cr1 C9 116.4(3)
C11 Cr1 C12 38.0(2)
C3 Cr1 C12 97.6(2)
C10 Cr1 C12 69.2(3)
C6 Cr1 C12 173.9(3)
C5 Cr1 C12 134.9(2)
C9 Cr1 C12 82.1(3)
C11 Cr1 C8 82.5(2)
C3 Cr1 C8 136.3(2)
C10 Cr1 C8 70.2(2)
C6 Cr1 C8 115.5(2)
C5 Cr1 C8 149.8(2)
C9 Cr1 C8 38.9(2)
C12 Cr1 C8 69.1(2)
C11 Cr1 C2 146.7(3)
C3 Cr1 C2 39.8(2)
C10 Cr1 C2 174.2(3)
C6 Cr1 C2 69.0(3)
C5 Cr1 C2 81.8(2)
C9 Cr1 C2 135.8(3)
C12 Cr1 C2 114.3(3)
C8 Cr1 C2 106.4(2)
C11 Cr1 C13 69.2(2)
C3 Cr1 C13 107.5(2)
C10 Cr1 C13 82.2(2)
C6 Cr1 C13 147.5(2)
C5 Cr1 C13 172.3(3)
C9 Cr1 C13 69.1(3)
C12 Cr1 C13 38.4(2)
C8 Cr1 C13 37.7(2)
C2 Cr1 C13 97.9(2)
C11 Cr1 C1 175.3(3)
C3 Cr1 C1 69.5(2)
C10 Cr1 C1 137.5(3)
C6 Cr1 C1 38.7(2)
C5 Cr1 C1 70.0(2)
C9 Cr1 C1 108.0(2)
C12 Cr1 C1 146.6(3)
C8 Cr1 C1 98.5(2)
C2 Cr1 C1 37.4(2)
C13 Cr1 C1 114.3(2)
C11 Cr1 C4 95.5(2)
C3 Cr1 C4 38.1(2)
C10 Cr1 C4 112.7(2)
C6 Cr1 C4 70.9(2)
C5 Cr1 C4 37.9(2)
C9 Cr1 C4 147.0(2)
C12 Cr1 C4 104.9(2)
C8 Cr1 C4 172.3(3)
C2 Cr1 C4 71.3(2)
C13 Cr1 C4 134.7(2)
C1 Cr1 C4 84.1(2)
N1 Mg1 N2 132.59(19)
N1 Mg1 C4 123.0(2)
N2 Mg1 C4 104.37(19)
N1 Mg1 Na1 175.10(16)
N2 Mg1 Na1 50.18(12)
C4 Mg1 Na1 54.30(15)
N4 Na1 N2 134.51(16)
N4 Na1 N3 74.93(17)
N2 Na1 N3 130.03(17)
N4 Na1 C4 114.20(19)
N2 Na1 C4 81.50(16)
N3 Na1 C4 128.25(17)
N4 Na1 C3 118.68(18)
N2 Na1 C3 96.19(16)
N3 Na1 C3 99.51(16)
C4 Na1 C3 29.66(17)
N4 Na1 Mg1 135.64(14)
N2 Na1 Mg1 39.77(10)
N3 Na1 Mg1 148.38(14)
C4 Na1 Mg1 41.80(13)
C3 Na1 Mg1 61.70(12)
C19 N1 C15 116.7(4)
C19 N1 Mg1 120.6(3)
C15 N1 Mg1 122.3(4)
C24 N2 C28 114.8(4)
C24 N2 Mg1 122.7(3)
C28 N2 Mg1 114.6(3)
C24 N2 Na1 103.5(3)
C28 N2 Na1 104.9(3)
Mg1 N2 Na1 90.05(16)
C33 N3 C34 109.0(5)
C33 N3 C35 108.1(5)
C34 N3 C35 111.5(5)
C33 N3 Na1 120.4(3)
C34 N3 Na1 104.4(3)
C35 N3 Na1 103.3(3)
C37 N4 C38 108.5(5)
C37 N4 C36 111.9(5)
C38 N4 C36 107.2(5)
C37 N4 Na1 113.5(4)
C38 N4 Na1 112.9(4)
C36 N4 Na1 102.5(4)
C2 C1 C6 119.5(5)
C2 C1 C7 120.0(6)
C6 C1 C7 120.5(6)
C2 C1 Cr1 70.7(3)
C6 C1 Cr1 69.4(3)
C7 C1 Cr1 133.5(4)
C1 C2 C3 119.1(6)
C1 C2 Cr1 71.9(4)
C3 C2 Cr1 69.4(3)
C1 C2 H2 120.5
C3 C2 H2 120.5
Cr1 C2 H2 130.7
C4 C3 C2 124.7(6)
C4 C3 Cr1 74.6(3)
C2 C3 Cr1 70.8(3)
C4 C3 Na1 67.9(3)
C2 C3 Na1 109.7(4)
Cr1 C3 Na1 133.6(3)
C4 C3 H3 117.6
C2 C3 H3 117.6
Cr1 C3 H3 129.9
Na1 C3 H3 92.3
C5 C4 C3 112.7(5)
C5 C4 Mg1 127.0(4)
C3 C4 Mg1 120.3(4)
C5 C4 Cr1 67.5(3)
C3 C4 Cr1 67.3(3)
Mg1 C4 Cr1 134.7(3)
C5 C4 Na1 102.7(4)
C3 C4 Na1 82.4(3)
Mg1 C4 Na1 83.90(19)
Cr1 C4 Na1 139.2(3)
C4 C5 C6 125.0(6)
C4 C5 Cr1 74.6(4)
C6 C5 Cr1 70.3(3)
C4 C5 H5 117.5
C6 C5 H5 117.5
Cr1 C5 H5 130.6
C1 C6 C5 119.0(6)
C1 C6 Cr1 71.9(3)
C5 C6 Cr1 70.4(4)
C1 C6 H6 120.5
C5 C6 H6 120.5
Cr1 C6 H6 129.7
C1 C7 H7A 109.5
C1 C7 H7B 109.5
H7A C7 H7B 109.5
C1 C7 H7C 109.5
H7A C7 H7C 109.5
H7B C7 H7C 109.5
C13 C8 C9 119.7(6)
C13 C8 C14 120.2(6)
C9 C8 C14 120.1(6)
C13 C8 Cr1 71.3(3)
C9 C8 Cr1 70.4(3)
C14 C8 Cr1 132.4(4)
C10 C9 C8 119.5(6)
C10 C9 Cr1 70.3(3)
C8 C9 Cr1 70.8(3)
C10 C9 H9 120.2
C8 C9 H9 120.2
Cr1 C9 H9 131.4
C11 C10 C9 119.5(6)
C11 C10 Cr1 70.6(3)
C9 C10 Cr1 70.8(4)
C11 C10 H10 120.2
C9 C10 H10 120.2
Cr1 C10 H10 131.0
C12 C11 C10 120.4(6)
C12 C11 Cr1 71.6(4)
C10 C11 Cr1 70.8(4)
C12 C11 H11 119.8
C10 C11 H11 119.8
Cr1 C11 H11 130.4
C11 C12 C13 120.1(6)
C11 C12 Cr1 70.4(4)
C13 C12 Cr1 71.0(4)
C11 C12 H12 119.9
C13 C12 H12 119.9
Cr1 C12 H12 131.6
C8 C13 C12 120.7(6)
C8 C13 Cr1 71.0(4)
C12 C13 Cr1 70.6(4)
C8 C13 H13 119.7
C12 C13 H13 119.7
Cr1 C13 H13 131.6
C8 C14 H14A 109.5
C8 C14 H14B 109.5
H14A C14 H14B 109.5
C8 C14 H14C 109.5
H14A C14 H14C 109.5
H14B C14 H14C 109.5
N1 C15 C16 112.6(5)
N1 C15 C21 106.5(5)
C16 C15 C21 107.4(5)
N1 C15 C20 114.2(5)
C16 C15 C20 109.5(5)
C21 C15 C20 106.2(5)
C17 C16 C15 112.5(5)
C17 C16 H16A 109.1
C15 C16 H16A 109.1
C17 C16 H16B 109.1
C15 C16 H16B 109.1
H16A C16 H16B 107.8
C16 C17 C18 109.3(5)
C16 C17 H17A 109.8
C18 C17 H17A 109.8
C16 C17 H17B 109.8
C18 C17 H17B 109.8
H17A C17 H17B 108.3
C17 C18 C19 112.3(5)
C17 C18 H18A 109.2
C19 C18 H18A 109.2
C17 C18 H18B 109.2
C19 C18 H18B 109.2
H18A C18 H18B 107.9
N1 C19 C23 107.4(4)
N1 C19 C18 113.3(5)
C23 C19 C18 107.6(5)
N1 C19 C22 114.2(5)
C23 C19 C22 106.1(5)
C18 C19 C22 107.8(5)
C15 C20 H20A 109.5
C15 C20 H20B 109.5
H20A C20 H20B 109.5
C15 C20 H20C 109.5
H20A C20 H20C 109.5
H20B C20 H20C 109.5
C15 C21 H21A 109.5
C15 C21 H21B 109.5
H21A C21 H21B 109.5
C15 C21 H21C 109.5
H21A C21 H21C 109.5
H21B C21 H21C 109.5
C19 C22 H22A 109.5
C19 C22 H22B 109.5
H22A C22 H22B 109.5
C19 C22 H22C 109.5
H22A C22 H22C 109.5
H22B C22 H22C 109.5
C19 C23 H23A 109.5
C19 C23 H23B 109.5
H23A C23 H23B 109.5
C19 C23 H23C 109.5
H23A C23 H23C 109.5
H23B C23 H23C 109.5
N2 C24 C30 116.0(5)
N2 C24 C25 112.6(5)
C30 C24 C25 107.9(5)
N2 C24 C29 107.4(4)
C30 C24 C29 105.6(5)
C25 C24 C29 106.6(5)
C26 C25 C24 112.4(5)
C26 C25 H25A 109.1
C24 C25 H25A 109.1
C26 C25 H25B 109.1
C24 C25 H25B 109.1
H25A C25 H25B 107.9
C25 C26 C27 108.3(5)
C25 C26 H26A 110.0
C27 C26 H26A 110.0
C25 C26 H26B 110.0
C27 C26 H26B 110.0
H26A C26 H26B 108.4
C26 C27 C28 113.0(5)
C26 C27 H27A 109.0
C28 C27 H27A 109.0
C26 C27 H27B 109.0
C28 C27 H27B 109.0
H27A C27 H27B 107.8
N2 C28 C31 107.1(4)
N2 C28 C27 112.1(5)
C31 C28 C27 108.0(5)
N2 C28 C32 113.8(5)
C31 C28 C32 106.7(5)
C27 C28 C32 108.8(5)
C24 C29 H29A 109.5
C24 C29 H29B 109.5
H29A C29 H29B 109.5
C24 C29 H29C 109.5
H29A C29 H29C 109.5
H29B C29 H29C 109.5
C24 C30 H30A 109.5
C24 C30 H30B 109.5
H30A C30 H30B 109.5
C24 C30 H30C 109.5
H30A C30 H30C 109.5
H30B C30 H30C 109.5
C28 C31 H31A 109.5
C28 C31 H31B 109.5
H31A C31 H31B 109.5
C28 C31 H31C 109.5
H31A C31 H31C 109.5
H31B C31 H31C 109.5
C28 C32 H32A 109.5
C28 C32 H32B 109.5
H32A C32 H32B 109.5
C28 C32 H32C 109.5
H32A C32 H32C 109.5
H32B C32 H32C 109.5
N3 C33 H33A 109.5
N3 C33 H33B 109.5
H33A C33 H33B 109.5
N3 C33 H33C 109.5
H33A C33 H33C 109.5
H33B C33 H33C 109.5
N3 C34 H34A 109.5
N3 C34 H34B 109.5
H34A C34 H34B 109.5
N3 C34 H34C 109.5
H34A C34 H34C 109.5
H34B C34 H34C 109.5
C36 C35 N3 116.2(5)
C36 C35 H35A 108.2
N3 C35 H35A 108.2
C36 C35 H35B 108.2
N3 C35 H35B 108.2
H35A C35 H35B 107.4
C35 C36 N4 112.9(5)
C35 C36 H36A 109.0
N4 C36 H36A 109.0
C35 C36 H36B 109.0
N4 C36 H36B 109.0
H36A C36 H36B 107.8
N4 C37 H37A 109.5
N4 C37 H37B 109.5
H37A C37 H37B 109.5
N4 C37 H37C 109.5
H37A C37 H37C 109.5
H37B C37 H37C 109.5
N4 C38 H38A 109.5
N4 C38 H38B 109.5
H38A C38 H38B 109.5
N4 C38 H38C 109.5
H38A C38 H38C 109.5
H38B C38 H38C 109.5

loop_
_geom_bond_atom_site_label_1
_geom_bond_atom_site_label_2
_geom_bond_distance
Cr1 C11 2.124(6)
Cr1 C3 2.126(6)
Cr1 C10 2.127(6)
Cr1 C6 2.128(6)
Cr1 C5 2.128(6)
Cr1 C9 2.135(6)
Cr1 C12 2.140(6)
Cr1 C8 2.141(6)
Cr1 C2 2.144(6)
Cr1 C13 2.145(6)
Cr1 C1 2.160(6)
Cr1 C4 2.222(6)
Mg1 N1 2.004(5)
Mg1 N2 2.085(4)
Mg1 C4 2.185(6)
Mg1 Na1 3.260(3)
Na1 N4 2.494(5)
Na1 N2 2.503(4)
Na1 N3 2.562(5)
Na1 C4 2.662(6)
Na1 C3 2.847(6)
N1 C19 1.455(7)
N1 C15 1.482(7)
N2 C24 1.468(7)
N2 C28 1.491(7)
N3 C33 1.455(7)
N3 C34 1.470(7)
N3 C35 1.495(8)
N4 C37 1.446(7)
N4 C38 1.475(7)
N4 C36 1.478(7)
C1 C2 1.381(9)
C1 C6 1.421(8)
C1 C7 1.526(8)
C2 C3 1.453(8)
C2 H2 0.9500
C3 C4 1.421(8)
C3 H3 0.9500
C4 C5 1.415(9)
C5 C6 1.433(8)
C5 H5 0.9500
C6 H6 0.9500
C7 H7A 0.9800
C7 H7B 0.9800
C7 H7C 0.9800
C8 C13 1.384(9)
C8 C9 1.422(9)
C8 C14 1.536(9)
C9 C10 1.419(9)
C9 H9 0.9500
C10 C11 1.404(9)
C10 H10 0.9500
C11 C12 1.389(9)
C11 H11 0.9500
C12 C13 1.409(9)
C12 H12 0.9500
C13 H13 0.9500
C14 H14A 0.9800
C14 H14B 0.9800
C14 H14C 0.9800
C15 C16 1.533(8)
C15 C21 1.534(9)
C15 C20 1.549(8)
C16 C17 1.505(9)
C16 H16A 0.9900
C16 H16B 0.9900
C17 C18 1.515(9)
C17 H17A 0.9900
C17 H17B 0.9900
C18 C19 1.539(8)
C18 H18A 0.9900
C18 H18B 0.9900
C19 C23 1.530(8)
C19 C22 1.574(8)
C20 H20A 0.9800
C20 H20B 0.9800
C20 H20C 0.9800
C21 H21A 0.9800
C21 H21B 0.9800
C21 H21C 0.9800
C22 H22A 0.9800
C22 H22B 0.9800
C22 H22C 0.9800
C23 H23A 0.9800
C23 H23B 0.9800
C23 H23C 0.9800
C24 C30 1.544(8)
C24 C25 1.545(8)
C24 C29 1.555(8)
C25 C26 1.512(8)
C25 H25A 0.9900
C25 H25B 0.9900
C26 C27 1.527(9)
C26 H26A 0.9900
C26 H26B 0.9900
C27 C28 1.539(8)
C27 H27A 0.9900
C27 H27B 0.9900
C28 C31 1.525(9)
C28 C32 1.558(8)
C29 H29A 0.9800
C29 H29B 0.9800
C29 H29C 0.9800
C30 H30A 0.9800
C30 H30B 0.9800
C30 H30C 0.9800
C31 H31A 0.9800
C31 H31B 0.9800
C31 H31C 0.9800
C32 H32A 0.9800
C32 H32B 0.9800
C32 H32C 0.9800
C33 H33A 0.9800
C33 H33B 0.9800
C33 H33C 0.9800
C34 H34A 0.9800
C34 H34B 0.9800
C34 H34C 0.9800
C35 C36 1.468(10)
C35 H35A 0.9900
C35 H35B 0.9900
C36 H36A 0.9900
C36 H36B 0.9900
C37 H37A 0.9800
C37 H37B 0.9800
C37 H37C 0.9800
C38 H38A 0.9800
C38 H38B 0.9800
C38 H38C 0.9800

loop_
_geom_torsion_atom_site_label_1
_geom_torsion_atom_site_label_2
_geom_torsion_atom_site_label_3
_geom_torsion_atom_site_label_4
_geom_torsion
N1 Mg1 Na1 N4 16.4(18)
N2 Mg1 Na1 N4 -109.8(2)
C4 Mg1 Na1 N4 74.7(3)
N1 Mg1 Na1 N2 126.2(17)
C4 Mg1 Na1 N2 -175.5(3)
N1 Mg1 Na1 N3 -145.8(17)
N2 Mg1 Na1 N3 88.1(3)
C4 Mg1 Na1 N3 -87.4(3)
N1 Mg1 Na1 C4 -58.3(17)
N2 Mg1 Na1 C4 175.5(3)
N1 Mg1 Na1 C3 -86.9(17)
N2 Mg1 Na1 C3 147.0(2)
C4 Mg1 Na1 C3 -28.5(2)
N2 Mg1 N1 C19 -73.7(4)
C4 Mg1 N1 C19 108.1(4)
Na1 Mg1 N1 C19 163.7(15)
N2 Mg1 N1 C15 99.3(4)
C4 Mg1 N1 C15 -78.8(5)
Na1 Mg1 N1 C15 -23(2)
N1 Mg1 N2 C24 79.2(4)
C4 Mg1 N2 C24 -102.4(4)
Na1 Mg1 N2 C24 -106.2(4)
N1 Mg1 N2 C28 -68.1(4)
C4 Mg1 N2 C28 110.2(4)
Na1 Mg1 N2 C28 106.5(4)
N1 Mg1 N2 Na1 -174.6(2)
C4 Mg1 N2 Na1 3.8(2)
N4 Na1 N2 C24 -123.6(3)
N3 Na1 N2 C24 -13.1(4)
C4 Na1 N2 C24 120.7(3)
C3 Na1 N2 C24 94.9(3)
Mg1 Na1 N2 C24 123.7(4)
N4 Na1 N2 C28 -2.9(4)
N3 Na1 N2 C28 107.6(3)
C4 Na1 N2 C28 -118.6(3)
C3 Na1 N2 C28 -144.4(3)
Mg1 Na1 N2 C28 -115.6(4)
N4 Na1 N2 Mg1 112.7(2)
N3 Na1 N2 Mg1 -136.82(19)
C4 Na1 N2 Mg1 -3.02(18)
C3 Na1 N2 Mg1 -28.9(2)
N4 Na1 N3 C33 124.2(4)
N2 Na1 N3 C33 -12.1(5)
C4 Na1 N3 C33 -126.7(4)
C3 Na1 N3 C33 -118.5(4)
Mg1 Na1 N3 C33 -68.7(5)
N4 Na1 N3 C34 -113.2(4)
N2 Na1 N3 C34 110.6(4)
C4 Na1 N3 C34 -4.0(5)
C3 Na1 N3 C34 4.1(5)
Mg1 Na1 N3 C34 54.0(5)
N4 Na1 N3 C35 3.5(3)
N2 Na1 N3 C35 -132.7(4)
C4 Na1 N3 C35 112.7(4)
C3 Na1 N3 C35 120.8(4)
Mg1 Na1 N3 C35 170.7(3)
N2 Na1 N4 C37 35.7(5)
N3 Na1 N4 C37 -96.3(4)
C4 Na1 N4 C37 138.1(4)
C3 Na1 N4 C37 171.0(4)
Mg1 Na1 N4 C37 93.3(4)
N2 Na1 N4 C38 -88.3(4)
N3 Na1 N4 C38 139.7(4)
C4 Na1 N4 C38 14.1(4)
C3 Na1 N4 C38 46.9(4)
Mg1 Na1 N4 C38 -30.7(4)
N2 Na1 N4 C36 156.6(3)
N3 Na1 N4 C36 24.6(4)
C4 Na1 N4 C36 -101.0(4)
C3 Na1 N4 C36 -68.2(4)
Mg1 Na1 N4 C36 -145.8(3)
C11 Cr1 C1 C2 152(3)
C3 Cr1 C1 C2 30.5(3)
C10 Cr1 C1 C2 -175.8(4)
C6 Cr1 C1 C2 133.6(5)
C5 Cr1 C1 C2 103.1(4)
C9 Cr1 C1 C2 -144.7(4)
C12 Cr1 C1 C2 -41.3(6)
C8 Cr1 C1 C2 -105.9(4)
C13 Cr1 C1 C2 -70.0(4)
C4 Cr1 C1 C2 66.8(4)
C11 Cr1 C1 C6 19(3)
C3 Cr1 C1 C6 -103.0(4)
C10 Cr1 C1 C6 50.7(5)
C5 Cr1 C1 C6 -30.5(3)
C9 Cr1 C1 C6 81.8(4)
C12 Cr1 C1 C6 -174.9(5)
C8 Cr1 C1 C6 120.6(4)
C2 Cr1 C1 C6 -133.6(5)
C13 Cr1 C1 C6 156.4(3)
C4 Cr1 C1 C6 -66.7(3)
C11 Cr1 C1 C7 -94(3)
C3 Cr1 C1 C7 143.9(7)
C10 Cr1 C1 C7 -62.4(8)
C6 Cr1 C1 C7 -113.0(8)
C5 Cr1 C1 C7 -143.5(7)
C9 Cr1 C1 C7 -31.3(7)
C12 Cr1 C1 C7 72.1(8)
C8 Cr1 C1 C7 7.5(7)
C2 Cr1 C1 C7 113.4(8)
C13 Cr1 C1 C7 43.4(7)
C4 Cr1 C1 C7 -179.8(7)
C6 C1 C2 C3 -1.6(8)
C7 C1 C2 C3 177.4(5)
Cr1 C1 C2 C3 -52.8(5)
C6 C1 C2 Cr1 51.2(5)
C7 C1 C2 Cr1 -129.8(5)
C11 Cr1 C2 C1 -176.0(4)
C3 Cr1 C2 C1 -131.9(5)
C10 Cr1 C2 C1 30(3)
C6 Cr1 C2 C1 -29.0(3)
C5 Cr1 C2 C1 -67.6(4)
C9 Cr1 C2 C1 52.1(5)
C12 Cr1 C2 C1 156.5(4)
C8 Cr1 C2 C1 82.5(4)
C13 Cr1 C2 C1 120.2(4)
C4 Cr1 C2 C1 -105.2(4)
C11 Cr1 C2 C3 -44.0(6)
C10 Cr1 C2 C3 162(3)
C6 Cr1 C2 C3 102.9(4)
C5 Cr1 C2 C3 64.3(4)
C9 Cr1 C2 C3 -175.9(4)
C12 Cr1 C2 C3 -71.5(4)
C8 Cr1 C2 C3 -145.5(4)
C13 Cr1 C2 C3 -107.9(4)
C1 Cr1 C2 C3 131.9(5)
C4 Cr1 C2 C3 26.8(4)
C1 C2 C3 C4 -0.3(8)
Cr1 C2 C3 C4 -54.3(5)
C1 C2 C3 Cr1 54.0(5)
C1 C2 C3 Na1 -76.6(6)
Cr1 C2 C3 Na1 -130.6(3)
C11 Cr1 C3 C4 -68.3(4)
C10 Cr1 C3 C4 -40.6(6)
C6 Cr1 C3 C4 69.4(4)
C5 Cr1 C3 C4 31.2(3)
C9 Cr1 C3 C4 170(3)
C12 Cr1 C3 C4 -104.5(4)
C8 Cr1 C3 C4 -172.0(4)
C2 Cr1 C3 C4 136.2(5)
C13 Cr1 C3 C4 -142.6(4)
C1 Cr1 C3 C4 107.3(4)
C11 Cr1 C3 C2 155.5(4)
C10 Cr1 C3 C2 -176.8(5)
C6 Cr1 C3 C2 -66.8(4)
C5 Cr1 C3 C2 -104.9(4)
C9 Cr1 C3 C2 33(3)
C12 Cr1 C3 C2 119.3(4)
C8 Cr1 C3 C2 51.8(5)
C13 Cr1 C3 C2 81.2(4)
C1 Cr1 C3 C2 -28.9(4)
C4 Cr1 C3 C2 -136.2(5)
C11 Cr1 C3 Na1 -105.2(4)
C10 Cr1 C3 Na1 -77.5(6)
C6 Cr1 C3 Na1 32.5(3)
C5 Cr1 C3 Na1 -5.7(3)
C9 Cr1 C3 Na1 133(3)
C12 Cr1 C3 Na1 -141.4(3)
C8 Cr1 C3 Na1 151.1(3)
C2 Cr1 C3 Na1 99.3(5)
C13 Cr1 C3 Na1 -179.5(3)
C1 Cr1 C3 Na1 70.4(4)
C4 Cr1 C3 Na1 -36.9(3)
N4 Na1 C3 C4 -89.1(4)
N2 Na1 C3 C4 60.6(4)
N3 Na1 C3 C4 -167.0(4)
Mg1 Na1 C3 C4 40.1(3)
N4 Na1 C3 C2 31.4(5)
N2 Na1 C3 C2 -178.9(4)
N3 Na1 C3 C2 -46.5(5)
C4 Na1 C3 C2 120.5(6)
Mg1 Na1 C3 C2 160.5(5)
N4 Na1 C3 Cr1 -50.4(4)
N2 Na1 C3 Cr1 99.2(3)
N3 Na1 C3 Cr1 -128.4(3)
C4 Na1 C3 Cr1 38.6(3)
Mg1 Na1 C3 Cr1 78.7(3)
C2 C3 C4 C5 1.3(8)
Cr1 C3 C4 C5 -51.3(4)
Na1 C3 C4 C5 100.7(5)
C2 C3 C4 Mg1 -177.7(4)
Cr1 C3 C4 Mg1 129.7(4)
Na1 C3 C4 Mg1 -78.3(3)
C2 C3 C4 Cr1 52.7(5)
Na1 C3 C4 Cr1 152.0(2)
C2 C3 C4 Na1 -99.3(5)
Cr1 C3 C4 Na1 -152.0(2)
N1 Mg1 C4 C5 73.7(6)
N2 Mg1 C4 C5 -104.9(5)
Na1 Mg1 C4 C5 -101.4(5)
N1 Mg1 C4 C3 -107.5(5)
N2 Mg1 C4 C3 73.9(5)
Na1 Mg1 C4 C3 77.5(4)
N1 Mg1 C4 Cr1 -20.4(5)
N2 Mg1 C4 Cr1 161.0(4)
Na1 Mg1 C4 Cr1 164.6(5)
N1 Mg1 C4 Na1 175.03(19)
N2 Mg1 C4 Na1 -3.6(2)
C11 Cr1 C4 C5 -110.5(4)
C3 Cr1 C4 C5 128.8(5)
C10 Cr1 C4 C5 -74.7(4)
C6 Cr1 C4 C5 27.3(4)
C9 Cr1 C4 C5 -49.6(6)
C12 Cr1 C4 C5 -148.0(4)
C8 Cr1 C4 C5 174.7(18)
C2 Cr1 C4 C5 100.9(4)
C13 Cr1 C4 C5 -176.6(4)
C1 Cr1 C4 C5 64.7(4)
C11 Cr1 C4 C3 120.7(4)
C10 Cr1 C4 C3 156.5(4)
C6 Cr1 C4 C3 -101.4(4)
C5 Cr1 C4 C3 -128.8(5)
C9 Cr1 C4 C3 -178.3(5)
C12 Cr1 C4 C3 83.2(4)
C8 Cr1 C4 C3 46(2)
C2 Cr1 C4 C3 -27.9(4)
C13 Cr1 C4 C3 54.7(5)
C1 Cr1 C4 C3 -64.0(4)
C11 Cr1 C4 Mg1 9.8(4)
C3 Cr1 C4 Mg1 -110.9(6)
C10 Cr1 C4 Mg1 45.7(5)
C6 Cr1 C4 Mg1 147.7(5)
C5 Cr1 C4 Mg1 120.4(6)
C9 Cr1 C4 Mg1 70.8(6)
C12 Cr1 C4 Mg1 -27.7(5)
C8 Cr1 C4 Mg1 -65(2)
C2 Cr1 C4 Mg1 -138.8(5)
C13 Cr1 C4 Mg1 -56.2(5)
C1 Cr1 C4 Mg1 -174.9(4)
C11 Cr1 C4 Na1 166.0(4)
C3 Cr1 C4 Na1 45.3(4)
C10 Cr1 C4 Na1 -158.1(4)
C6 Cr1 C4 Na1 -56.1(4)
C5 Cr1 C4 Na1 -83.4(5)
C9 Cr1 C4 Na1 -133.0(4)
C12 Cr1 C4 Na1 128.5(4)
C8 Cr1 C4 Na1 91.3(19)
C2 Cr1 C4 Na1 17.4(4)
C13 Cr1 C4 Na1 100.0(5)
C1 Cr1 C4 Na1 -18.7(4)
N4 Na1 C4 C5 -5.7(4)
N2 Na1 C4 C5 129.5(4)
N3 Na1 C4 C5 -95.3(4)
C3 Na1 C4 C5 -111.6(6)
Mg1 Na1 C4 C5 126.6(5)
N4 Na1 C4 C3 105.9(4)
N2 Na1 C4 C3 -118.9(4)
N3 Na1 C4 C3 16.4(4)
Mg1 Na1 C4 C3 -121.8(4)
N4 Na1 C4 Mg1 -132.32(18)
N2 Na1 C4 Mg1 2.90(17)
N3 Na1 C4 Mg1 138.2(2)
C3 Na1 C4 Mg1 121.8(4)
N4 Na1 C4 Cr1 64.5(4)
N2 Na1 C4 Cr1 -160.3(4)
N3 Na1 C4 Cr1 -25.1(5)
C3 Na1 C4 Cr1 -41.4(4)
Mg1 Na1 C4 Cr1 -163.2(5)
C3 C4 C5 C6 -0.6(8)
Mg1 C4 C5 C6 178.4(4)
Cr1 C4 C5 C6 -51.8(5)
Na1 C4 C5 C6 86.4(6)
C3 C4 C5 Cr1 51.2(4)
Mg1 C4 C5 Cr1 -129.8(4)
Na1 C4 C5 Cr1 138.2(2)
C11 Cr1 C5 C4 76.9(4)
C3 Cr1 C5 C4 -31.4(3)
C10 Cr1 C5 C4 115.7(4)
C6 Cr1 C5 C4 -136.8(5)
C9 Cr1 C5 C4 152.4(3)
C12 Cr1 C5 C4 46.3(5)
C8 Cr1 C5 C4 -178.6(5)
C2 Cr1 C5 C4 -70.1(4)
C13 Cr1 C5 C4 18(2)
C1 Cr1 C5 C4 -106.8(4)
C11 Cr1 C5 C6 -146.2(4)
C3 Cr1 C5 C6 105.4(4)
C10 Cr1 C5 C6 -107.5(4)
C9 Cr1 C5 C6 -70.8(4)
C12 Cr1 C5 C6 -176.9(4)
C8 Cr1 C5 C6 -41.8(7)
C2 Cr1 C5 C6 66.8(4)
C13 Cr1 C5 C6 155(2)
C1 Cr1 C5 C6 30.0(4)
C4 Cr1 C5 C6 136.8(5)
C2 C1 C6 C5 2.3(8)
C7 C1 C6 C5 -176.7(6)
Cr1 C1 C6 C5 54.1(5)
C2 C1 C6 Cr1 -51.8(5)
C7 C1 C6 Cr1 129.2(5)
C4 C5 C6 C1 -1.2(9)
Cr1 C5 C6 C1 -54.8(5)
C4 C5 C6 Cr1 53.6(6)
C11 Cr1 C6 C1 -177.8(4)
C3 Cr1 C6 C1 67.2(3)
C10 Cr1 C6 C1 -146.7(3)
C5 Cr1 C6 C1 131.2(5)
C9 Cr1 C6 C1 -107.7(4)
C12 Cr1 C6 C1 152(3)
C8 Cr1 C6 C1 -70.6(4)
C2 Cr1 C6 C1 28.1(3)
C13 Cr1 C6 C1 -42.7(6)
C4 Cr1 C6 C1 104.9(4)
C11 Cr1 C6 C5 51.0(5)
C3 Cr1 C6 C5 -64.0(4)
C10 Cr1 C6 C5 82.1(4)
C9 Cr1 C6 C5 121.1(4)
C12 Cr1 C6 C5 21(3)
C8 Cr1 C6 C5 158.2(4)
C2 Cr1 C6 C5 -103.1(4)
C13 Cr1 C6 C5 -174.0(5)
C1 Cr1 C6 C5 -131.2(5)
C4 Cr1 C6 C5 -26.4(4)
C11 Cr1 C8 C13 -65.5(4)
C3 Cr1 C8 C13 50.0(5)
C10 Cr1 C8 C13 -103.2(4)
C6 Cr1 C8 C13 155.8(4)
C5 Cr1 C8 C13 -176.3(5)
C9 Cr1 C8 C13 -132.5(5)
C12 Cr1 C8 C13 -28.7(4)
C2 Cr1 C8 C13 81.7(4)
C1 Cr1 C8 C13 119.2(4)
C4 Cr1 C8 C13 10(2)
C11 Cr1 C8 C9 67.1(4)
C3 Cr1 C8 C9 -177.4(4)
C10 Cr1 C8 C9 29.3(4)
C6 Cr1 C8 C9 -71.7(4)
C5 Cr1 C8 C9 -43.8(7)
C12 Cr1 C8 C9 103.9(4)
C2 Cr1 C8 C9 -145.8(4)
C13 Cr1 C8 C9 132.5(5)
C1 Cr1 C8 C9 -108.3(4)
C4 Cr1 C8 C9 142.7(18)
C11 Cr1 C8 C14 -179.7(7)
C3 Cr1 C8 C14 -64.2(8)
C10 Cr1 C8 C14 142.6(7)
C6 Cr1 C8 C14 41.6(7)
C5 Cr1 C8 C14 69.5(9)
C9 Cr1 C8 C14 113.2(8)
C12 Cr1 C8 C14 -142.9(7)
C2 Cr1 C8 C14 -32.6(7)
C13 Cr1 C8 C14 -114.2(8)
C1 Cr1 C8 C14 5.0(7)
C4 Cr1 C8 C14 -104.1(19)
C13 C8 C9 C10 0.9(9)
C14 C8 C9 C10 179.2(5)
Cr1 C8 C9 C10 -52.5(5)
C13 C8 C9 Cr1 53.5(5)
C14 C8 C9 Cr1 -128.3(5)
C11 Cr1 C9 C10 29.3(4)
C3 Cr1 C9 C10 153(3)
C6 Cr1 C9 C10 -107.4(4)
C5 Cr1 C9 C10 -70.1(4)
C12 Cr1 C9 C10 66.5(4)
C8 Cr1 C9 C10 132.8(6)
C2 Cr1 C9 C10 -176.5(5)
C13 Cr1 C9 C10 104.0(4)
C1 Cr1 C9 C10 -146.2(4)
C4 Cr1 C9 C10 -38.7(6)
C11 Cr1 C9 C8 -103.5(4)
C3 Cr1 C9 C8 20(3)
C10 Cr1 C9 C8 -132.8(6)
C6 Cr1 C9 C8 119.8(4)
C5 Cr1 C9 C8 157.1(4)
C12 Cr1 C9 C8 -66.3(4)
C2 Cr1 C9 C8 50.7(5)
C13 Cr1 C9 C8 -28.8(4)
C1 Cr1 C9 C8 81.0(4)
C4 Cr1 C9 C8 -171.5(4)
C8 C9 C10 C11 -0.3(8)
Cr1 C9 C10 C11 -53.0(5)
C8 C9 C10 Cr1 52.8(5)
C3 Cr1 C10 C11 -43.4(6)
C6 Cr1 C10 C11 -145.4(3)
C5 Cr1 C10 C11 -106.0(4)
C9 Cr1 C10 C11 132.5(5)
C12 Cr1 C10 C11 28.9(3)
C8 Cr1 C10 C11 103.2(4)
C2 Cr1 C10 C11 158(3)
C13 Cr1 C10 C11 66.3(4)
C1 Cr1 C10 C11 -176.0(4)
C4 Cr1 C10 C11 -69.1(4)
C11 Cr1 C10 C9 -132.5(5)
C3 Cr1 C10 C9 -175.9(5)
C6 Cr1 C10 C9 82.1(4)
C5 Cr1 C10 C9 121.5(4)
C12 Cr1 C10 C9 -103.7(4)
C8 Cr1 C10 C9 -29.3(4)
C2 Cr1 C10 C9 25(3)
C13 Cr1 C10 C9 -66.2(4)
C1 Cr1 C10 C9 51.5(5)
C4 Cr1 C10 C9 158.3(4)
C9 C10 C11 C12 -0.6(8)
Cr1 C10 C11 C12 -53.8(5)
C9 C10 C11 Cr1 53.2(5)
C3 Cr1 C11 C12 -72.0(4)
C10 Cr1 C11 C12 132.9(5)
C6 Cr1 C11 C12 -175.1(4)
C5 Cr1 C11 C12 -144.1(4)
C9 Cr1 C11 C12 103.3(4)
C8 Cr1 C11 C12 65.4(4)
C2 Cr1 C11 C12 -43.1(6)
C13 Cr1 C11 C12 28.9(4)
C1 Cr1 C11 C12 168(3)
C4 Cr1 C11 C12 -107.2(4)
C3 Cr1 C11 C10 155.1(4)
C6 Cr1 C11 C10 52.1(5)
C5 Cr1 C11 C10 83.0(4)
C9 Cr1 C11 C10 -29.5(4)
C12 Cr1 C11 C10 -132.9(5)
C8 Cr1 C11 C10 -67.5(4)
C2 Cr1 C11 C10 -176.0(5)
C13 Cr1 C11 C10 -104.0(4)
C1 Cr1 C11 C10 35(3)
C4 Cr1 C11 C10 120.0(4)
C10 C11 C12 C13 0.8(9)
Cr1 C11 C12 C13 -52.6(5)
C10 C11 C12 Cr1 53.4(5)
C3 Cr1 C12 C11 117.9(4)
C10 Cr1 C12 C11 -29.2(4)
C6 Cr1 C12 C11 34(3)
C5 Cr1 C12 C11 52.4(5)
C9 Cr1 C12 C11 -67.3(4)
C8 Cr1 C12 C11 -105.2(4)
C2 Cr1 C12 C11 155.7(3)
C13 Cr1 C12 C11 -133.4(5)
C1 Cr1 C12 C11 -178.2(4)
C4 Cr1 C12 C11 79.7(4)
C11 Cr1 C12 C13 133.4(5)
C3 Cr1 C12 C13 -108.7(4)
C10 Cr1 C12 C13 104.1(4)
C6 Cr1 C12 C13 167(3)
C5 Cr1 C12 C13 -174.2(4)
C9 Cr1 C12 C13 66.1(4)
C8 Cr1 C12 C13 28.2(4)
C2 Cr1 C12 C13 -70.9(4)
C1 Cr1 C12 C13 -44.8(6)
C4 Cr1 C12 C13 -146.9(4)
C9 C8 C13 C12 -0.8(9)
C14 C8 C13 C12 -179.0(5)
Cr1 C8 C13 C12 52.3(5)
C9 C8 C13 Cr1 -53.0(5)
C14 C8 C13 Cr1 128.8(5)
C11 C12 C13 C8 -0.1(9)
Cr1 C12 C13 C8 -52.4(5)
C11 C12 C13 Cr1 52.3(5)
C11 Cr1 C13 C8 105.3(4)
C3 Cr1 C13 C8 -146.3(4)
C10 Cr1 C13 C8 67.6(4)
C6 Cr1 C13 C8 -43.6(6)
C5 Cr1 C13 C8 166(2)
C9 Cr1 C13 C8 29.7(4)
C12 Cr1 C13 C8 133.9(6)
C2 Cr1 C13 C8 -106.6(4)
C1 Cr1 C13 C8 -71.3(4)
C4 Cr1 C13 C8 -178.1(4)
C11 Cr1 C13 C12 -28.6(4)
C3 Cr1 C13 C12 79.9(4)
C10 Cr1 C13 C12 -66.2(4)
C6 Cr1 C13 C12 -177.4(5)
C5 Cr1 C13 C12 32(2)
C9 Cr1 C13 C12 -104.2(4)
C8 Cr1 C13 C12 -133.9(6)
C2 Cr1 C13 C12 119.6(4)
C1 Cr1 C13 C12 154.8(4)
C4 Cr1 C13 C12 48.0(5)
C19 N1 C15 C16 -44.7(6)
Mg1 N1 C15 C16 142.0(4)
C19 N1 C15 C21 -162.1(5)
Mg1 N1 C15 C21 24.5(6)
C19 N1 C15 C20 81.0(6)
Mg1 N1 C15 C20 -92.3(5)
N1 C15 C16 C17 50.7(6)
C21 C15 C16 C17 167.6(5)
C20 C15 C16 C17 -77.5(6)
C15 C16 C17 C18 -56.5(7)
C16 C17 C18 C19 55.7(7)
C15 N1 C19 C23 163.1(4)
Mg1 N1 C19 C23 -23.5(5)
C15 N1 C19 C18 44.4(6)
Mg1 N1 C19 C18 -142.1(4)
C15 N1 C19 C22 -79.6(6)
Mg1 N1 C19 C22 93.8(5)
C17 C18 C19 N1 -49.9(7)
C17 C18 C19 C23 -168.4(5)
C17 C18 C19 C22 77.5(7)
C28 N2 C24 C30 76.1(6)
Mg1 N2 C24 C30 -71.1(5)
Na1 N2 C24 C30 -170.1(4)
C28 N2 C24 C25 -48.9(6)
Mg1 N2 C24 C25 163.8(4)
Na1 N2 C24 C25 64.8(5)
C28 N2 C24 C29 -166.0(4)
Mg1 N2 C24 C29 46.7(5)
Na1 N2 C24 C29 -52.2(4)
N2 C24 C25 C26 53.7(7)
C30 C24 C25 C26 -75.7(7)
C29 C24 C25 C26 171.2(5)
C24 C25 C26 C27 -55.9(7)
C25 C26 C27 C28 55.6(7)
C24 N2 C28 C31 166.4(5)
Mg1 N2 C28 C31 -43.6(5)
Na1 N2 C28 C31 53.5(5)
C24 N2 C28 C27 48.1(6)
Mg1 N2 C28 C27 -162.0(4)
Na1 N2 C28 C27 -64.9(5)
C24 N2 C28 C32 -75.9(6)
Mg1 N2 C28 C32 74.0(6)
Na1 N2 C28 C32 171.1(4)
C26 C27 C28 N2 -51.9(6)
C26 C27 C28 C31 -169.7(5)
C26 C27 C28 C32 74.9(7)
C33 N3 C35 C36 -163.1(5)
C34 N3 C35 C36 77.2(7)
Na1 N3 C35 C36 -34.4(6)
N3 C35 C36 N4 65.9(7)
C37 N4 C36 C35 68.2(7)
C38 N4 C36 C35 -172.9(5)
Na1 N4 C36 C35 -53.7(6)
